data_9014331
loop_
_publ_author_name
'Hoffmann, C.'
'Armbruster, T.'

_publ_section_title
;
 Clinotobermorite, Ca5(Si3O8(OH))2*4(H2O) - Ca5(Si6O17)*5(H2O),
 a natural C-S-H(I) type cement mineral: determination of the substructure
 _cod_database_code 1000046
;
_journal_name_full 'Zeitschrift fur Kristallographie'
_journal_page_first 863
_journal_page_last 873
_journal_volume 212
_journal_year 1997
_chemical_compound_source 'Wessels mine, Kalahari manganese field, South Africa'
_chemical_formula_sum 'Ca2.5 O9 Si3'
_chemical_name_mineral Clinotobermorite
_space_group_IT_number 12
_symmetry_space_group_name_Hall '-I 2y'
_symmetry_space_group_name_H-M 'I 1 2/m 1'
_cell_angle_alpha 90
_cell_angle_beta 96.97
_cell_angle_gamma 90
_cell_length_a 5.593
_cell_length_b 3.645
_cell_length_c 22.45599
_cell_formula_units_Z 2
_cell_volume 454.415
_database_code_amcsd 0011075
_exptl_crystal_density_diffrn 2.400
_cod_original_formula_sum 'Ca2.5 Si3 O9'
_cod_database_code 9014331

loop_
_space_group_symop_operation_xyz
x,y,z
1/2+x,1/2+y,1/2+z
x,-y,z
1/2+x,1/2-y,1/2+z
-x,y,-z
1/2-x,1/2+y,1/2-z
-x,-y,-z
1/2-x,1/2-y,1/2-z

loop_
_atom_site_aniso_label
_atom_site_aniso_U_11
_atom_site_aniso_U_22
_atom_site_aniso_U_33
_atom_site_aniso_U_12
_atom_site_aniso_U_13
_atom_site_aniso_U_23
Ca1 0.01730 0.01250 0.02830 0.00000 0.00799 0.00000
Ca2 0.02340 0.05700 0.02130 0.00000 0.00340 0.00000
Si1 0.01240 0.01200 0.01510 -0.00160 0.00090 0.00000
Si2 0.01810 0.01520 0.01380 0.00000 0.00240 0.00000
O2 0.01520 0.01670 0.02170 0.00000 0.00460 0.00000
O3 0.01420 0.01940 0.01930 0.00000 0.00030 0.00000
O4 0.02550 0.01330 0.01840 0.00000 -0.00010 0.00000
O5 0.05200 0.04000 0.02130 0.00000 -0.00080 0.00000
O6 0.01890 0.03300 0.02500 0.00000 0.00340 0.00000
O7 0.04200 0.14000 0.04000 0.00000 -0.00300 0.00000
O8 0.03000 0.06800 0.09100 0.00000 -0.01700 0.00000

loop_
_atom_site_label
_atom_site_fract_x
_atom_site_fract_y
_atom_site_fract_z
_atom_site_occupancy
Ca1 0.52820 0.00000 0.29487 1.00000
Ca2 0.33850 0.00000 0.46320 0.25000
Si1 0.44530 0.07980 0.15732 0.50000
Si2 0.56280 0.50000 0.07108 0.50000
O2 0.23040 0.00000 0.19530 1.00000
O3 0.69570 0.00000 0.19738 1.00000
O4 0.41560 0.50000 0.13130 0.50000
O5 0.50000 0.50000 0.00000 1.00000
O6 0.84100 0.50000 0.09250 0.50000
O7 0.92100 0.50000 0.09500 0.50000
O8 0.49500 0.50000 0.48050 0.50000

loop_
_cod_related_entry_id
_cod_related_entry_database
_cod_related_entry_code
1 AMCSD 0011075
